data_7122830
loop_
_publ_author_name
'Gar\,con, Mart\'i'
'Bakewell, Clare'
'White, Andrew J. P.'
'Crimmin, Mark Richard'

_publ_section_title
;
 Unravelling Nucleophilic Aromatic Substitution Pathways with Bimetallic
 Nucleophiles
;
_journal_name_full 'Chemical Communications'
_journal_paper_doi 10.1039/C8CC09701A
_journal_year 2019
_chemical_formula_moiety 'C65 H87 F Fe Mg2 N4 O2, 1.5(C6 H14)'
_chemical_formula_sum 'C74 H108 F Fe Mg2 N4 O2'
_chemical_formula_weight 1209.11
_space_group_crystal_system monoclinic
_space_group_IT_number 14
_space_group_name_Hall '-P 2yn'
_space_group_name_H-M_alt 'P 1 21/n 1'
_symmetry_space_group_name_Hall '-P 2yn'
_symmetry_space_group_name_H-M 'P 1 21/n 1'
_atom_sites_solution_hydrogens geom
_audit_creation_method SHELXL-2014/7
_audit_update_record
;
2018-11-02 deposited with the CCDC.
2019-01-14 downloaded from the CCDC.
;
_cell_angle_alpha 90
_cell_angle_beta 108.1017(12)
_cell_angle_gamma 90
_cell_formula_units_Z 4
_cell_length_a 14.05485(17)
_cell_length_b 26.9731(3)
_cell_length_c 20.1112(2)
_cell_measurement_reflns_used 6794
_cell_measurement_temperature 173(2)
_cell_measurement_theta_max 73.4750
_cell_measurement_theta_min 3.6750
_cell_volume 7246.86(15)
_computing_cell_refinement 'CrysAlisPro, Rigaku OD'
_computing_data_collection 'CrysAlisPro, Rigaku OD'
_computing_data_reduction 'CrysAlisPro, Rigaku OD'
_computing_molecular_graphics 'Bruker SHELXTL'
_computing_publication_material 'CIFTAB-2014 (Sheldrick, 2014)'
_computing_structure_refinement 'SHELXL-2014/7 (Sheldrick, 2014)'
_computing_structure_solution 'SHELXS-2014 (Sheldrick, 2014)'
_diffrn_ambient_temperature 173(2)
_diffrn_detector_area_resol_mean 10.4115
_diffrn_measured_fraction_theta_full 0.984
_diffrn_measured_fraction_theta_max 0.943
_diffrn_measurement_device_type 'Agilent Xcalibur PX Ultra A'
_diffrn_measurement_method 'omega scans'
_diffrn_radiation_type CuK\a
_diffrn_radiation_wavelength 1.54184
_diffrn_reflns_av_R_equivalents 0.0300
_diffrn_reflns_av_unetI/netI 0.0488
_diffrn_reflns_Laue_measured_fraction_full 0.984
_diffrn_reflns_Laue_measured_fraction_max 0.943
_diffrn_reflns_limit_h_max 17
_diffrn_reflns_limit_h_min -12
_diffrn_reflns_limit_k_max 32
_diffrn_reflns_limit_k_min -19
_diffrn_reflns_limit_l_max 23
_diffrn_reflns_limit_l_min -24
_diffrn_reflns_number 22343
_diffrn_reflns_point_group_measured_fraction_full 0.984
_diffrn_reflns_point_group_measured_fraction_max 0.943
_diffrn_reflns_theta_full 67.684
_diffrn_reflns_theta_max 73.817
_diffrn_reflns_theta_min 3.277
_diffrn_source 'Enhance Ultra (Cu) X-ray Source'
_exptl_absorpt_coefficient_mu 2.194
_exptl_absorpt_correction_T_max 0.843
_exptl_absorpt_correction_T_min 0.712
_exptl_absorpt_correction_type analytical
_exptl_absorpt_process_details
; 
CrysAlisPro 1.171.38.43 (Rigaku Oxford Diffraction, 2015) 
Analytical numeric absorption correction using a multifaceted crystal 
model based on expressions derived by R.C. Clark & J.S. Reid. 
(Clark, R. C. & Reid, J. S. (1995). Acta Cryst. A51, 887-897) 
Empirical absorption correction using spherical harmonics, 
implemented in SCALE3 ABSPACK scaling algorithm. 
;
_exptl_crystal_colour Orange
_exptl_crystal_density_diffrn 1.108
_exptl_crystal_description tablets
_exptl_crystal_F_000 2620
_exptl_crystal_size_max 0.23
_exptl_crystal_size_mid 0.21
_exptl_crystal_size_min 0.10
_refine_diff_density_max 0.327
_refine_diff_density_min -0.323
_refine_diff_density_rms 0.043
_refine_ls_extinction_method none
_refine_ls_goodness_of_fit_ref 1.030
_refine_ls_hydrogen_treatment constr
_refine_ls_matrix_type full
_refine_ls_number_parameters 799
_refine_ls_number_reflns 13842
_refine_ls_number_restraints 92
_refine_ls_restrained_S_all 1.036
_refine_ls_R_factor_all 0.0677
_refine_ls_R_factor_gt 0.0463
_refine_ls_shift/su_max 0.002
_refine_ls_shift/su_mean 0.000
_refine_ls_structure_factor_coef Fsqd
_refine_ls_weighting_details 'w=1/[\s^2^(Fo^2^)+(0.0676P)^2^+0.1258P] where P=(Fo^2^+2Fc^2^)/3'
_refine_ls_weighting_scheme calc
_refine_ls_wR_factor_gt 0.1171
_refine_ls_wR_factor_ref 0.1306
_reflns_Friedel_coverage 0.000
_reflns_number_gt 10366
_reflns_number_total 13842
_reflns_threshold_expression 'I > 2\s(I)'
_cod_data_source_file c8cc09701a2.cif
_cod_data_source_block 4
_cod_original_cell_volume 7246.87(15)
_cod_database_code 7122830
_shelx_shelxl_version_number 2014/7
_shelx_space_group_comment
; 
The symmetry employed for this shelxl refinement is uniquely defined 
by the following loop, which should always be used as a source of 
symmetry information in preference to the above space-group names. 
They are only intended as comments. 
;

loop_
_space_group_symop_operation_xyz
'x, y, z'
'-x+1/2, y+1/2, -z+1/2'
'-x, -y, -z'
'x-1/2, -y-1/2, z-1/2'

loop_
_atom_site_label
_atom_site_type_symbol
_atom_site_fract_x
_atom_site_fract_y
_atom_site_fract_z
_atom_site_U_iso_or_equiv
_atom_site_adp_type
_atom_site_occupancy
_atom_site_site_symmetry_order
_atom_site_calc_flag
_atom_site_refinement_flags_posn
_atom_site_refinement_flags_adp
_atom_site_refinement_flags_occupancy
_atom_site_disorder_assembly
_atom_site_disorder_group
Fe1 Fe 0.29310(3) 0.15836(2) 0.10744(2) 0.03787(10) Uani 1 1 d . . . . .
Mg1 Mg 0.14673(5) 0.13842(2) 0.27044(3) 0.03008(14) Uani 1 1 d . . . . .
Mg2 Mg 0.37777(5) 0.21318(2) 0.33022(3) 0.03059(14) Uani 1 1 d . . . . .
F1 F 0.26162(9) 0.17515(5) 0.31548(6) 0.0373(3) Uani 1 1 d . . . . .
N1 N 0.13978(13) 0.06329(6) 0.26515(9) 0.0345(4) Uani 1 1 d . . . . .
C1 C 0.09828(17) 0.03709(8) 0.30511(12) 0.0399(5) Uani 1 1 d . . . . .
C2 C 0.04765(18) 0.05852(9) 0.34802(12) 0.0431(5) Uani 1 1 d . . . . .
H2A H 0.0344 0.0366 0.3811 0.052 Uiso 1 1 calc R U . . .
C3 C 0.01347(17) 0.10708(9) 0.34996(11) 0.0387(5) Uani 1 1 d . . . . .
N3 N 0.03856(13) 0.14586(7) 0.31738(9) 0.0334(4) Uani 1 1 d . . . . .
C4 C 0.0999(2) -0.01882(9) 0.30400(16) 0.0587(7) Uani 1 1 d . . . . .
H4A H 0.0363 -0.0311 0.2724 0.088 Uiso 1 1 calc R U . . .
H4B H 0.1095 -0.0315 0.3513 0.088 Uiso 1 1 calc R U . . .
H4C H 0.1550 -0.0301 0.2876 0.088 Uiso 1 1 calc R U . . .
C5 C -0.0597(2) 0.11424(10) 0.39061(15) 0.0542(6) Uani 1 1 d . . . . .
H5A H -0.0269 0.1323 0.4339 0.081 Uiso 1 1 calc R U . . .
H5B H -0.0820 0.0818 0.4020 0.081 Uiso 1 1 calc R U . . .
H5C H -0.1176 0.1332 0.3623 0.081 Uiso 1 1 calc R U . . .
C6 C 0.16761(17) 0.03738(7) 0.21119(11) 0.0358(4) Uani 1 1 d . . . . .
C7 C 0.09228(18) 0.02449(8) 0.14948(12) 0.0416(5) Uani 1 1 d . . . . .
C8 C 0.1207(2) 0.00043(9) 0.09729(12) 0.0498(6) Uani 1 1 d . . . . .
H8A H 0.0707 -0.0087 0.0552 0.060 Uiso 1 1 calc R U . . .
C9 C 0.2183(2) -0.01029(10) 0.10490(13) 0.0509(6) Uani 1 1 d . . . . .
H9A H 0.2355 -0.0270 0.0687 0.061 Uiso 1 1 calc R U . . .
C10 C 0.2924(2) 0.00331(9) 0.16568(13) 0.0468(5) Uani 1 1 d . . . . .
H10A H 0.3603 -0.0042 0.1707 0.056 Uiso 1 1 calc R U . . .
C11 C 0.26883(17) 0.02786(8) 0.21966(12) 0.0397(5) Uani 1 1 d . . . . .
C12 C -0.01810(19) 0.03664(10) 0.13665(13) 0.0510(6) Uani 1 1 d . . . . .
H12A H -0.0256 0.0503 0.1810 0.061 Uiso 1 1 calc R U . . .
C13 C -0.0533(2) 0.07601(11) 0.08002(14) 0.0586(7) Uani 1 1 d . . . . .
H13A H -0.0142 0.1064 0.0949 0.088 Uiso 1 1 calc R U . . .
H13B H -0.1243 0.0830 0.0722 0.088 Uiso 1 1 calc R U . . .
H13C H -0.0439 0.0639 0.0365 0.088 Uiso 1 1 calc R U . . .
C14 C -0.0844(2) -0.00972(13) 0.1165(2) 0.0729(8) Uani 1 1 d . . . . .
H14A H -0.0801 -0.0230 0.0722 0.109 Uiso 1 1 calc R U . . .
H14B H -0.1539 -0.0009 0.1114 0.109 Uiso 1 1 calc R U . . .
H14C H -0.0613 -0.0349 0.1532 0.109 Uiso 1 1 calc R U . . .
C15 C 0.35088(18) 0.04236(9) 0.28577(13) 0.0465(5) Uani 1 1 d . . . . .
H15A H 0.3250 0.0708 0.3071 0.056 Uiso 1 1 calc R U . . .
C16 C 0.3736(3) 0.00115(15) 0.33808(17) 0.0920(13) Uani 1 1 d . . . . .
H16A H 0.3122 -0.0086 0.3480 0.138 Uiso 1 1 calc R U . . .
H16B H 0.4234 0.0124 0.3814 0.138 Uiso 1 1 calc R U . . .
H16C H 0.4001 -0.0273 0.3192 0.138 Uiso 1 1 calc R U . . .
C17 C 0.4457(2) 0.05978(14) 0.27264(18) 0.0728(9) Uani 1 1 d . . . . .
H17A H 0.4793 0.0315 0.2590 0.109 Uiso 1 1 calc R U . . .
H17B H 0.4904 0.0747 0.3154 0.109 Uiso 1 1 calc R U . . .
H17C H 0.4290 0.0845 0.2350 0.109 Uiso 1 1 calc R U . . .
C18 C -0.01145(15) 0.19221(8) 0.31837(11) 0.0358(4) Uani 1 1 d . . . . .
C19 C 0.01910(16) 0.22390(9) 0.37680(12) 0.0394(5) Uani 1 1 d . . . . .
C20 C -0.03235(19) 0.26868(10) 0.37450(14) 0.0484(6) Uani 1 1 d . . . . .
H20A H -0.0126 0.2904 0.4136 0.058 Uiso 1 1 calc R U . . .
C21 C -0.11081(19) 0.28181(10) 0.31688(16) 0.0538(6) Uani 1 1 d . . . . .
H21A H -0.1460 0.3119 0.3169 0.065 Uiso 1 1 calc R U . . .
C22 C -0.13841(17) 0.25106(10) 0.25883(15) 0.0497(6) Uani 1 1 d . . . . .
H22A H -0.1915 0.2608 0.2187 0.060 Uiso 1 1 calc R U . . .
C23 C -0.08993(16) 0.20617(9) 0.25819(12) 0.0400(5) Uani 1 1 d . . . . .
C24 C 0.10842(19) 0.21288(10) 0.44013(12) 0.0457(5) Uani 1 1 d . . . . .
H24A H 0.1294 0.1779 0.4361 0.055 Uiso 1 1 calc R U . . .
C25 C 0.0843(2) 0.21767(14) 0.50952(14) 0.0670(8) Uani 1 1 d . . . . .
H25A H 0.0699 0.2524 0.5170 0.100 Uiso 1 1 calc R U . . .
H25B H 0.1419 0.2064 0.5482 0.100 Uiso 1 1 calc R U . . .
H25C H 0.0259 0.1972 0.5075 0.100 Uiso 1 1 calc R U . . .
C26 C 0.19713(18) 0.24677(10) 0.44173(13) 0.0498(6) Uani 1 1 d . . . . .
H26A H 0.2144 0.2425 0.3985 0.075 Uiso 1 1 calc R U . . .
H26B H 0.2549 0.2380 0.4819 0.075 Uiso 1 1 calc R U . . .
H26C H 0.1786 0.2814 0.4459 0.075 Uiso 1 1 calc R U . . .
C27 C -0.12163(18) 0.17339(10) 0.19352(13) 0.0459(5) Uani 1 1 d . . . . .
H27A H -0.0629 0.1518 0.1956 0.055 Uiso 1 1 calc R U . . .
C28 C -0.1453(3) 0.20235(14) 0.12566(16) 0.0799(10) Uani 1 1 d . . . . .
H28A H -0.2025 0.2243 0.1214 0.120 Uiso 1 1 calc R U . . .
H28B H -0.1616 0.1792 0.0861 0.120 Uiso 1 1 calc R U . . .
H28C H -0.0869 0.2222 0.1256 0.120 Uiso 1 1 calc R U . . .
C29 C -0.2062(3) 0.13903(18) 0.1943(2) 0.1042(16) Uani 1 1 d . . . . .
H29A H -0.1892 0.1219 0.2394 0.156 Uiso 1 1 calc R U . . .
H29B H -0.2166 0.1146 0.1566 0.156 Uiso 1 1 calc R U . . .
H29C H -0.2676 0.1583 0.1874 0.156 Uiso 1 1 calc R U . . .
N31 N 0.38725(13) 0.28791(6) 0.32972(8) 0.0325(3) Uani 1 1 d . . . . .
C31 C 0.42257(16) 0.31337(8) 0.38918(10) 0.0355(4) Uani 1 1 d . . . . .
C32 C 0.46907(16) 0.29147(8) 0.45476(10) 0.0360(4) Uani 1 1 d . . . . .
H32A H 0.4816 0.3134 0.4935 0.043 Uiso 1 1 calc R U . . .
C33 C 0.49983(15) 0.24223(8) 0.47181(10) 0.0322(4) Uani 1 1 d . . . . .
N33 N 0.47481(12) 0.20429(6) 0.42744(8) 0.0308(3) Uani 1 1 d . . . . .
C34 C 0.4149(2) 0.36924(9) 0.38868(13) 0.0494(6) Uani 1 1 d . . . . .
H34A H 0.4268 0.3823 0.3465 0.074 Uiso 1 1 calc R U . . .
H34B H 0.4650 0.3827 0.4302 0.074 Uiso 1 1 calc R U . . .
H34C H 0.3478 0.3789 0.3890 0.074 Uiso 1 1 calc R U . . .
C35 C 0.56852(18) 0.23410(9) 0.54524(11) 0.0430(5) Uani 1 1 d . . . . .
H35A H 0.5597 0.2003 0.5603 0.065 Uiso 1 1 calc R U . . .
H35B H 0.5524 0.2580 0.5769 0.065 Uiso 1 1 calc R U . . .
H35C H 0.6381 0.2387 0.5463 0.065 Uiso 1 1 calc R U . . .
C36 C 0.35681(16) 0.31460(8) 0.26445(10) 0.0344(4) Uani 1 1 d . . . . .
C37 C 0.42543(17) 0.31917(9) 0.22648(12) 0.0422(5) Uani 1 1 d . . . . .
C38 C 0.3942(2) 0.34339(10) 0.16210(13) 0.0504(6) Uani 1 1 d . . . . .
H38A H 0.4395 0.3467 0.1359 0.061 Uiso 1 1 calc R U . . .
C39 C 0.2992(2) 0.36257(10) 0.13568(12) 0.0507(6) Uani 1 1 d . . . . .
H39A H 0.2798 0.3793 0.0920 0.061 Uiso 1 1 calc R U . . .
C40 C 0.23173(18) 0.35741(9) 0.17293(12) 0.0439(5) Uani 1 1 d . . . . .
H40A H 0.1659 0.3703 0.1542 0.053 Uiso 1 1 calc R U . . .
C41 C 0.25911(16) 0.33351(8) 0.23760(11) 0.0360(4) Uani 1 1 d . . . . .
C42 C 0.53120(19) 0.29915(12) 0.25486(14) 0.0554(7) Uani 1 1 d . . . . .
H42A H 0.5304 0.2725 0.2892 0.067 Uiso 1 1 calc R U . . .
C43 C 0.5684(3) 0.27567(15) 0.19823(19) 0.0776(10) Uani 1 1 d . . . . .
H43A H 0.5190 0.2515 0.1717 0.116 Uiso 1 1 calc R U . . .
H43B H 0.6323 0.2589 0.2202 0.116 Uiso 1 1 calc R U . . .
H43C H 0.5776 0.3016 0.1666 0.116 Uiso 1 1 calc R U . . .
C44 C 0.6031(2) 0.33924(16) 0.2947(2) 0.0839(11) Uani 1 1 d . . . . .
H44A H 0.6029 0.3670 0.2632 0.126 Uiso 1 1 calc R U . . .
H44B H 0.6709 0.3255 0.3125 0.126 Uiso 1 1 calc R U . . .
H44C H 0.5818 0.3510 0.3339 0.126 Uiso 1 1 calc R U . . .
C45 C 0.18224(17) 0.32547(9) 0.27552(12) 0.0398(5) Uani 1 1 d . . . . .
H45A H 0.2188 0.3151 0.3245 0.048 Uiso 1 1 calc R U . . .
C46 C 0.1221(2) 0.37236(11) 0.27902(17) 0.0618(7) Uani 1 1 d . . . . .
H46A H 0.1682 0.3992 0.3008 0.093 Uiso 1 1 calc R U . . .
H46B H 0.0774 0.3656 0.3069 0.093 Uiso 1 1 calc R U . . .
H46C H 0.0824 0.3822 0.2316 0.093 Uiso 1 1 calc R U . . .
C47 C 0.11216(19) 0.28370(10) 0.24080(13) 0.0482(5) Uani 1 1 d . . . . .
H47A H 0.0730 0.2936 0.1933 0.072 Uiso 1 1 calc R U . . .
H47B H 0.0668 0.2765 0.2680 0.072 Uiso 1 1 calc R U . . .
H47C H 0.1513 0.2540 0.2387 0.072 Uiso 1 1 calc R U . . .
C48 C 0.52050(15) 0.15676(8) 0.44897(10) 0.0327(4) Uani 1 1 d . . . . .
C49 C 0.47375(16) 0.12182(8) 0.48070(11) 0.0366(4) Uani 1 1 d . . . . .
C50 C 0.51965(19) 0.07574(9) 0.49923(13) 0.0468(5) Uani 1 1 d . . . . .
H50A H 0.4898 0.0521 0.5216 0.056 Uiso 1 1 calc R U . . .
C51 C 0.60709(18) 0.06379(9) 0.48584(13) 0.0471(5) Uani 1 1 d . . . . .
H51A H 0.6369 0.0322 0.4987 0.057 Uiso 1 1 calc R U . . .
C52 C 0.65136(17) 0.09808(9) 0.45359(13) 0.0456(5) Uani 1 1 d . . . . .
H52A H 0.7111 0.0896 0.4437 0.055 Uiso 1 1 calc R U . . .
C53 C 0.60967(16) 0.14481(9) 0.43546(11) 0.0387(5) Uani 1 1 d . . . . .
C54 C 0.37634(18) 0.13300(9) 0.49544(13) 0.0445(5) Uani 1 1 d . . . . .
H54A H 0.3521 0.1661 0.4746 0.053 Uiso 1 1 calc R U . . .
C55 C 0.3913(3) 0.13594(17) 0.57429(18) 0.0851(12) Uani 1 1 d . . . . .
H55A H 0.4097 0.1032 0.5954 0.128 Uiso 1 1 calc R U . . .
H55B H 0.3290 0.1469 0.5819 0.128 Uiso 1 1 calc R U . . .
H55C H 0.4449 0.1596 0.5960 0.128 Uiso 1 1 calc R U . . .
C56 C 0.29563(19) 0.09509(11) 0.46225(15) 0.0543(6) Uani 1 1 d . . . . .
H56A H 0.2866 0.0929 0.4120 0.081 Uiso 1 1 calc R U . . .
H56B H 0.2326 0.1053 0.4694 0.081 Uiso 1 1 calc R U . . .
H56C H 0.3157 0.0626 0.4840 0.081 Uiso 1 1 calc R U . . .
C57 C 0.66365(19) 0.18195(10) 0.40287(14) 0.0486(6) Uani 1 1 d . . . . .
H57A H 0.6245 0.2135 0.3952 0.058 Uiso 1 1 calc R U . . .
C58 C 0.6675(2) 0.16403(13) 0.33137(15) 0.0609(7) Uani 1 1 d . . . . .
H58A H 0.7007 0.1317 0.3367 0.091 Uiso 1 1 calc R U . . .
H58B H 0.7050 0.1880 0.3126 0.091 Uiso 1 1 calc R U . . .
H58C H 0.5992 0.1610 0.2992 0.091 Uiso 1 1 calc R U . . .
C59 C 0.7683(2) 0.19332(11) 0.45148(16) 0.0585(7) Uani 1 1 d . . . . .
H59A H 0.7637 0.2063 0.4959 0.088 Uiso 1 1 calc R U . . .
H59B H 0.8000 0.2181 0.4297 0.088 Uiso 1 1 calc R U . . .
H59C H 0.8084 0.1629 0.4601 0.088 Uiso 1 1 calc R U . . .
C60 C 0.3359(3) 0.10096(12) 0.05192(18) 0.0773(11) Uani 1 1 d . . . . .
H60A H 0.3525 0.0682 0.0689 0.093 Uiso 1 1 calc R U . . .
C61 C 0.4012(2) 0.14088(13) 0.05964(15) 0.0637(8) Uani 1 1 d . . . . .
H61A H 0.4709 0.1402 0.0841 0.076 Uiso 1 1 calc R U . . .
C62 C 0.3477(2) 0.18242(12) 0.02548(14) 0.0585(7) Uani 1 1 d . . . . .
H62A H 0.3752 0.2142 0.0223 0.070 Uiso 1 1 calc R U . . .
C63 C 0.2487(2) 0.16943(14) -0.00255(13) 0.0672(8) Uani 1 1 d . . . . .
H63A H 0.1956 0.1904 -0.0282 0.081 Uiso 1 1 calc R U . . .
C64 C 0.2408(3) 0.11865(16) 0.01415(17) 0.0856(13) Uani 1 1 d . . . . .
H64A H 0.1808 0.0998 0.0017 0.103 Uiso 1 1 calc R U . . .
C65 C 0.19785(16) 0.15846(8) 0.14220(10) 0.0365(4) Uani 1 1 d . . . . .
O65 O 0.13554(11) 0.15930(6) 0.17205(7) 0.0391(3) Uani 1 1 d . . . . .
C66 C 0.36252(17) 0.17911(10) 0.18629(12) 0.0445(5) Uani 1 1 d . . . . .
O66 O 0.40865(13) 0.19191(8) 0.24451(9) 0.0555(5) Uani 1 1 d . . . . .
C71 C 0.0644(13) 0.0729(7) 0.5684(10) 0.134(5) Uiso 0.363(3) 1 d D U P A 1
H71A H 0.0391 0.0728 0.5172 0.201 Uiso 0.363(3) 1 calc R U P A 1
H71B H 0.0122 0.0606 0.5872 0.201 Uiso 0.363(3) 1 calc R U P A 1
H71C H 0.0830 0.1067 0.5851 0.201 Uiso 0.363(3) 1 calc R U P A 1
C72 C 0.1496(17) 0.0417(10) 0.5913(11) 0.173(6) Uiso 0.363(3) 1 d D U P A 1
H72A H 0.2019 0.0538 0.5717 0.207 Uiso 0.363(3) 1 calc R U P A 1
H72B H 0.1311 0.0076 0.5737 0.207 Uiso 0.363(3) 1 calc R U P A 1
C73 C 0.1899(16) 0.0408(10) 0.6683(11) 0.173(6) Uiso 0.363(3) 1 d D U P A 1
H73A H 0.1369 0.0543 0.6860 0.208 Uiso 0.363(3) 1 calc R U P A 1
H73B H 0.1980 0.0055 0.6823 0.208 Uiso 0.363(3) 1 calc R U P A 1
C74 C 0.2815(18) 0.0654(9) 0.7066(13) 0.205(6) Uiso 0.363(3) 1 d D U P A 1
H74A H 0.2613 0.0959 0.7261 0.246 Uiso 0.363(3) 1 calc R U P A 1
H74B H 0.3127 0.0763 0.6713 0.246 Uiso 0.363(3) 1 calc R U P A 1
C75 C 0.362(2) 0.0434(12) 0.7632(16) 0.230(7) Uiso 0.363(3) 1 d D U P A 1
H75A H 0.3816 0.0665 0.8034 0.276 Uiso 0.363(3) 1 calc R U P A 1
H75B H 0.4205 0.0373 0.7474 0.276 Uiso 0.363(3) 1 calc R U P A 1
C76 C 0.326(3) -0.0047(12) 0.7853(18) 0.243(8) Uiso 0.363(3) 1 d D U P A 1
H76A H 0.3802 -0.0194 0.8235 0.364 Uiso 0.363(3) 1 calc R U P A 1
H76B H 0.2682 0.0016 0.8014 0.364 Uiso 0.363(3) 1 calc R U P A 1
H76C H 0.3070 -0.0276 0.7455 0.364 Uiso 0.363(3) 1 calc R U P A 1
C71' C 0.1391(16) 0.0682(8) 0.6253(13) 0.156(6) Uiso 0.331(3) 1 d D U P B 2
H71D H 0.0907 0.0723 0.5786 0.233 Uiso 0.331(3) 1 calc R U P B 2
H71E H 0.1033 0.0620 0.6593 0.233 Uiso 0.331(3) 1 calc R U P B 2
H71F H 0.1792 0.0985 0.6383 0.233 Uiso 0.331(3) 1 calc R U P B 2
C72' C 0.2075(19) 0.0246(9) 0.6250(12) 0.148(5) Uiso 0.331(3) 1 d D U P B 2
H72C H 0.1636 -0.0046 0.6089 0.178 Uiso 0.331(3) 1 calc R U P B 2
H72D H 0.2388 0.0316 0.5881 0.178 Uiso 0.331(3) 1 calc R U P B 2
C73' C 0.2873(19) 0.0090(12) 0.6862(13) 0.211(7) Uiso 0.331(3) 1 d D U P B 2
H73C H 0.3188 -0.0198 0.6709 0.253 Uiso 0.331(3) 1 calc R U P B 2
H73D H 0.3374 0.0360 0.6958 0.253 Uiso 0.331(3) 1 calc R U P B 2
C74' C 0.279(3) -0.0046(11) 0.7528(14) 0.229(8) Uiso 0.331(3) 1 d D U P B 2
H74C H 0.3326 -0.0283 0.7765 0.275 Uiso 0.331(3) 1 calc R U P B 2
H74D H 0.2135 -0.0206 0.7470 0.275 Uiso 0.331(3) 1 calc R U P B 2
C75' C 0.288(2) 0.0417(13) 0.7955(19) 0.230(7) Uiso 0.331(3) 1 d D U P B 2
H75C H 0.2297 0.0635 0.7752 0.276 Uiso 0.331(3) 1 calc R U P B 2
H75D H 0.2915 0.0334 0.8441 0.276 Uiso 0.331(3) 1 calc R U P B 2
C76' C 0.382(2) 0.0675(11) 0.7949(17) 0.203(8) Uiso 0.331(3) 1 d D U P B 2
H76D H 0.3904 0.0981 0.8225 0.304 Uiso 0.331(3) 1 calc R U P B 2
H76E H 0.4399 0.0457 0.8151 0.304 Uiso 0.331(3) 1 calc R U P B 2
H76F H 0.3783 0.0757 0.7466 0.304 Uiso 0.331(3) 1 calc R U P B 2
C71" C 0.0883(16) 0.0522(9) 0.5565(11) 0.129(5) Uiso 0.306(3) 1 d D U P C 3
H71G H 0.0441 0.0421 0.5105 0.193 Uiso 0.306(3) 1 calc R U P C 3
H71H H 0.0511 0.0514 0.5904 0.193 Uiso 0.306(3) 1 calc R U P C 3
H71I H 0.1129 0.0859 0.5537 0.193 Uiso 0.306(3) 1 calc R U P C 3
C72" C 0.1761(19) 0.0168(10) 0.5797(13) 0.176(7) Uiso 0.306(3) 1 d D U P C 3
H72E H 0.1540 -0.0175 0.5841 0.211 Uiso 0.306(3) 1 calc R U P C 3
H72F H 0.2164 0.0173 0.5471 0.211 Uiso 0.306(3) 1 calc R U P C 3
C73" C 0.232(2) 0.0381(12) 0.6489(13) 0.188(7) Uiso 0.306(3) 1 d D U P C 3
H73E H 0.3038 0.0388 0.6510 0.226 Uiso 0.306(3) 1 calc R U P C 3
H73F H 0.2109 0.0731 0.6484 0.226 Uiso 0.306(3) 1 calc R U P C 3
C74" C 0.229(2) 0.0173(14) 0.7139(14) 0.210(7) Uiso 0.306(3) 1 d D U P C 3
H74E H 0.2144 -0.0186 0.7064 0.252 Uiso 0.306(3) 1 calc R U P C 3
H74F H 0.1721 0.0325 0.7254 0.252 Uiso 0.306(3) 1 calc R U P C 3
C75" C 0.319(3) 0.0226(13) 0.7753(17) 0.213(7) Uiso 0.306(3) 1 d D U P C 3
H75E H 0.3779 0.0198 0.7587 0.256 Uiso 0.306(3) 1 calc R U P C 3
H75F H 0.3205 -0.0061 0.8063 0.256 Uiso 0.306(3) 1 calc R U P C 3
C76" C 0.332(3) 0.0686(13) 0.8192(17) 0.220(9) Uiso 0.306(3) 1 d D U P C 3
H76G H 0.3944 0.0665 0.8578 0.329 Uiso 0.306(3) 1 calc R U P C 3
H76H H 0.3331 0.0977 0.7904 0.329 Uiso 0.306(3) 1 calc R U P C 3
H76I H 0.2754 0.0716 0.8382 0.329 Uiso 0.306(3) 1 calc R U P C 3
C81 C 0.6132(4) 0.1000(2) -0.0196(3) 0.1233(18) Uani 1 1 d . . . . .
H81A H 0.6338 0.0919 -0.0606 0.185 Uiso 1 1 calc R U . . .
H81B H 0.6649 0.1203 0.0129 0.185 Uiso 1 1 calc R U . . .
H81C H 0.5501 0.1185 -0.0345 0.185 Uiso 1 1 calc R U . . .
C82 C 0.5990(5) 0.0537(3) 0.0156(4) 0.143(2) Uani 1 1 d . . . . .
H82A H 0.6587 0.0326 0.0212 0.172 Uiso 1 1 calc R U . . .
H82B H 0.5979 0.0625 0.0631 0.172 Uiso 1 1 calc R U . . .
C83 C 0.5105(4) 0.02347(19) -0.0173(3) 0.1139(17) Uani 1 1 d . . . . .
H83A H 0.5134 0.0140 -0.0642 0.137 Uiso 1 1 calc R U . . .
H83B H 0.4514 0.0453 -0.0249 0.137 Uiso 1 1 calc R U . . .

loop_
_atom_site_aniso_label
_atom_site_aniso_U_11
_atom_site_aniso_U_22
_atom_site_aniso_U_33
_atom_site_aniso_U_23
_atom_site_aniso_U_13
_atom_site_aniso_U_12
Fe1 0.0478(2) 0.03742(19) 0.03046(16) -0.00355(13) 0.01518(14) -0.00087(15)
Mg1 0.0335(3) 0.0277(3) 0.0300(3) -0.0029(2) 0.0113(3) -0.0019(3)
Mg2 0.0333(3) 0.0298(3) 0.0266(3) -0.0014(2) 0.0064(2) -0.0019(3)
F1 0.0384(6) 0.0369(6) 0.0352(6) -0.0033(5) 0.0094(5) -0.0060(5)
N1 0.0439(10) 0.0286(8) 0.0321(8) -0.0031(7) 0.0133(7) -0.0002(7)
C1 0.0473(12) 0.0333(11) 0.0399(11) 0.0025(9) 0.0148(9) 0.0000(9)
C2 0.0542(13) 0.0372(12) 0.0428(11) 0.0033(9) 0.0220(10) -0.0051(10)
C3 0.0412(11) 0.0391(12) 0.0390(11) -0.0010(9) 0.0169(9) -0.0037(9)
N3 0.0350(9) 0.0326(9) 0.0347(8) -0.0018(7) 0.0137(7) -0.0018(7)
C4 0.087(2) 0.0310(12) 0.0685(17) 0.0043(11) 0.0395(15) -0.0006(12)
C5 0.0607(15) 0.0486(15) 0.0672(16) 0.0006(12) 0.0402(14) -0.0054(12)
C6 0.0513(12) 0.0244(9) 0.0336(10) -0.0022(8) 0.0160(9) -0.0004(8)
C7 0.0518(13) 0.0343(11) 0.0372(11) -0.0050(9) 0.0118(10) 0.0014(9)
C8 0.0661(16) 0.0421(13) 0.0372(11) -0.0105(10) 0.0104(11) 0.0031(11)
C9 0.0697(16) 0.0421(13) 0.0449(13) -0.0107(10) 0.0237(12) 0.0058(12)
C10 0.0554(14) 0.0388(12) 0.0499(13) -0.0069(10) 0.0217(11) 0.0022(10)
C11 0.0492(13) 0.0289(10) 0.0419(11) -0.0037(8) 0.0153(10) 0.0016(9)
C12 0.0508(14) 0.0513(15) 0.0455(13) -0.0107(11) 0.0070(11) 0.0042(11)
C13 0.0608(16) 0.0541(16) 0.0476(14) -0.0109(12) -0.0023(12) 0.0089(13)
C14 0.0595(18) 0.065(2) 0.088(2) -0.0019(17) 0.0146(16) -0.0081(15)
C15 0.0474(13) 0.0396(12) 0.0507(13) -0.0113(10) 0.0125(10) 0.0010(10)
C16 0.121(3) 0.077(2) 0.0498(17) 0.0156(16) -0.0150(18) -0.035(2)
C17 0.0538(17) 0.083(2) 0.072(2) 0.0075(17) 0.0049(14) -0.0113(15)
C18 0.0347(10) 0.0357(11) 0.0415(11) -0.0024(8) 0.0185(9) -0.0010(8)
C19 0.0395(11) 0.0393(12) 0.0449(11) -0.0058(9) 0.0211(9) -0.0024(9)
C20 0.0487(13) 0.0437(13) 0.0579(14) -0.0100(11) 0.0242(11) 0.0009(11)
C21 0.0451(13) 0.0424(13) 0.0798(18) -0.0043(12) 0.0280(13) 0.0077(11)
C22 0.0343(11) 0.0513(15) 0.0643(15) 0.0040(12) 0.0166(11) 0.0041(10)
C23 0.0319(10) 0.0435(12) 0.0467(12) 0.0008(9) 0.0156(9) -0.0006(9)
C24 0.0534(14) 0.0465(13) 0.0385(11) -0.0073(10) 0.0159(10) -0.0006(11)
C25 0.078(2) 0.085(2) 0.0441(14) -0.0075(14) 0.0275(14) -0.0083(17)
C26 0.0467(13) 0.0535(15) 0.0480(13) -0.0083(11) 0.0130(10) 0.0018(11)
C27 0.0415(12) 0.0509(14) 0.0443(12) 0.0016(10) 0.0120(10) 0.0020(10)
C28 0.109(3) 0.075(2) 0.0484(16) 0.0074(15) 0.0130(17) 0.005(2)
C29 0.115(3) 0.128(4) 0.083(2) -0.050(3) 0.051(2) -0.078(3)
N31 0.0354(9) 0.0322(9) 0.0282(8) 0.0020(6) 0.0073(7) -0.0015(7)
C31 0.0378(11) 0.0338(11) 0.0330(10) -0.0007(8) 0.0080(8) -0.0025(8)
C32 0.0422(11) 0.0335(11) 0.0289(9) -0.0050(8) 0.0058(8) -0.0018(9)
C33 0.0341(10) 0.0351(11) 0.0270(9) -0.0008(7) 0.0087(8) -0.0034(8)
N33 0.0329(8) 0.0310(9) 0.0277(7) -0.0003(6) 0.0080(6) 0.0001(7)
C34 0.0622(15) 0.0338(12) 0.0428(12) -0.0037(9) 0.0024(11) -0.0023(11)
C35 0.0520(13) 0.0425(12) 0.0285(10) -0.0016(8) 0.0037(9) -0.0026(10)
C36 0.0416(11) 0.0286(10) 0.0300(9) 0.0022(7) 0.0068(8) -0.0035(8)
C37 0.0421(12) 0.0460(13) 0.0386(11) 0.0064(9) 0.0128(9) -0.0046(10)
C38 0.0562(15) 0.0564(15) 0.0401(12) 0.0105(11) 0.0171(11) -0.0055(12)
C39 0.0659(16) 0.0473(14) 0.0330(11) 0.0101(10) 0.0067(11) -0.0051(12)
C40 0.0472(13) 0.0379(12) 0.0369(11) 0.0044(9) -0.0007(9) -0.0011(10)
C41 0.0404(11) 0.0299(10) 0.0323(10) -0.0018(8) 0.0035(8) -0.0040(8)
C42 0.0451(14) 0.0721(19) 0.0533(14) 0.0188(13) 0.0215(11) 0.0017(12)
C43 0.0640(19) 0.104(3) 0.079(2) 0.0200(19) 0.0416(17) 0.0173(18)
C44 0.0478(17) 0.118(3) 0.079(2) 0.006(2) 0.0086(15) -0.0124(18)
C45 0.0400(11) 0.0388(12) 0.0376(11) -0.0014(9) 0.0076(9) 0.0009(9)
C46 0.0619(17) 0.0515(16) 0.0738(18) -0.0056(13) 0.0238(14) 0.0119(13)
C47 0.0470(13) 0.0466(14) 0.0512(13) -0.0008(11) 0.0157(11) -0.0070(11)
C48 0.0345(10) 0.0325(10) 0.0266(9) 0.0003(7) 0.0030(7) -0.0015(8)
C49 0.0395(11) 0.0330(11) 0.0332(10) 0.0016(8) 0.0054(8) -0.0038(8)
C50 0.0506(13) 0.0368(12) 0.0463(12) 0.0074(9) 0.0053(10) -0.0033(10)
C51 0.0459(13) 0.0332(12) 0.0529(13) 0.0029(10) 0.0019(10) 0.0051(10)
C52 0.0375(11) 0.0444(13) 0.0508(13) -0.0036(10) 0.0077(10) 0.0065(10)
C53 0.0374(11) 0.0385(12) 0.0376(10) -0.0006(9) 0.0080(9) 0.0006(9)
C54 0.0483(13) 0.0392(12) 0.0498(13) 0.0030(10) 0.0209(11) -0.0027(10)
C55 0.073(2) 0.128(3) 0.0636(19) -0.036(2) 0.0346(17) -0.032(2)
C56 0.0446(13) 0.0613(17) 0.0559(14) -0.0018(12) 0.0139(11) -0.0079(12)
C57 0.0471(13) 0.0462(14) 0.0595(14) 0.0066(11) 0.0270(11) 0.0067(11)
C58 0.0508(15) 0.083(2) 0.0524(15) 0.0063(14) 0.0214(12) 0.0042(14)
C59 0.0576(16) 0.0575(16) 0.0697(17) -0.0140(13) 0.0335(14) -0.0133(13)
C60 0.139(3) 0.0461(16) 0.0674(19) -0.0083(14) 0.062(2) 0.0094(19)
C61 0.0684(18) 0.080(2) 0.0541(15) -0.0003(14) 0.0353(14) 0.0199(16)
C62 0.0767(19) 0.0628(17) 0.0475(14) 0.0068(12) 0.0360(14) 0.0017(14)
C63 0.076(2) 0.096(3) 0.0299(12) -0.0010(13) 0.0164(12) 0.0059(17)
C64 0.108(3) 0.106(3) 0.0545(17) -0.0489(19) 0.0421(19) -0.048(2)
C65 0.0447(12) 0.0340(11) 0.0271(9) -0.0007(8) 0.0058(8) -0.0006(9)
O65 0.0418(8) 0.0440(9) 0.0314(7) 0.0007(6) 0.0111(6) -0.0026(7)
C66 0.0435(12) 0.0528(14) 0.0436(12) -0.0097(10) 0.0229(10) -0.0044(10)
O66 0.0456(9) 0.0830(14) 0.0399(9) -0.0230(9) 0.0161(7) -0.0112(9)
C81 0.153(5) 0.112(4) 0.121(4) 0.028(3) 0.067(4) 0.033(4)
C82 0.130(5) 0.136(6) 0.173(6) 0.032(5) 0.062(5) 0.043(4)
C83 0.126(4) 0.115(4) 0.116(4) 0.017(3) 0.060(3) 0.050(3)

loop_
_atom_type_symbol
_atom_type_description
_atom_type_scat_dispersion_real
_atom_type_scat_dispersion_imag
_atom_type_scat_source
C C 0.0181 0.0091 'International Tables Vol C Tables 4.2.6.8 and 6.1.1.4'
H H 0.0000 0.0000 'International Tables Vol C Tables 4.2.6.8 and 6.1.1.4'
F F 0.0727 0.0534 'International Tables Vol C Tables 4.2.6.8 and 6.1.1.4'
Fe Fe -1.1336 3.1974 'International Tables Vol C Tables 4.2.6.8 and 6.1.1.4'
Mg Mg 0.1719 0.1771 'International Tables Vol C Tables 4.2.6.8 and 6.1.1.4'
N N 0.0311 0.0180 'International Tables Vol C Tables 4.2.6.8 and 6.1.1.4'
O O 0.0492 0.0322 'International Tables Vol C Tables 4.2.6.8 and 6.1.1.4'

loop_
_geom_angle_atom_site_label_1
_geom_angle_atom_site_label_2
_geom_angle_atom_site_label_3
_geom_angle
_geom_angle_site_symmetry_3
C66 Fe1 C65 84.92(10) .
C66 Fe1 C64 163.68(16) .
C65 Fe1 C64 105.66(12) .
C66 Fe1 C61 102.57(12) .
C65 Fe1 C61 166.58(13) .
C64 Fe1 C61 64.74(14) .
C66 Fe1 C60 124.66(15) .
C65 Fe1 C60 127.89(13) .
C64 Fe1 C60 39.04(16) .
C61 Fe1 C60 38.79(14) .
C66 Fe1 C62 112.78(12) .
C65 Fe1 C62 147.46(11) .
C64 Fe1 C62 64.53(13) .
C61 Fe1 C62 38.93(12) .
C60 Fe1 C62 65.23(12) .
C66 Fe1 C63 146.42(13) .
C65 Fe1 C63 114.58(11) .
C64 Fe1 C63 39.49(15) .
C61 Fe1 C63 64.71(12) .
C60 Fe1 C63 65.83(14) .
C62 Fe1 C63 37.74(12) .
F1 Mg1 O65 96.87(6) .
F1 Mg1 N1 125.04(7) .
O65 Mg1 N1 103.86(7) .
F1 Mg1 N3 112.35(7) .
O65 Mg1 N3 125.91(7) .
N1 Mg1 N3 95.29(7) .
F1 Mg1 Mg2 9.47(4) .
O65 Mg1 Mg2 87.68(5) .
N1 Mg1 Mg2 125.83(6) .
N3 Mg1 Mg2 120.25(6) .
F1 Mg2 O66 96.84(7) .
F1 Mg2 N31 126.98(7) .
O66 Mg2 N31 104.54(8) .
F1 Mg2 N33 112.42(7) .
O66 Mg2 N33 122.75(8) .
N31 Mg2 N33 95.60(7) .
F1 Mg2 Mg1 9.47(4) .
O66 Mg2 Mg1 88.11(6) .
N31 Mg2 Mg1 126.58(6) .
N33 Mg2 Mg1 120.74(5) .
Mg1 F1 Mg2 161.06(7) .
C1 N1 C6 117.91(18) .
C1 N1 Mg1 121.37(14) .
C6 N1 Mg1 120.20(13) .
N1 C1 C2 123.6(2) .
N1 C1 C4 120.6(2) .
C2 C1 C4 115.7(2) .
C3 C2 C1 130.3(2) .
N3 C3 C2 124.95(19) .
N3 C3 C5 119.4(2) .
C2 C3 C5 115.6(2) .
C3 N3 C18 117.95(17) .
C3 N3 Mg1 119.92(15) .
C18 N3 Mg1 122.12(13) .
C7 C6 C11 121.36(19) .
C7 C6 N1 118.6(2) .
C11 C6 N1 119.92(19) .
C8 C7 C6 117.9(2) .
C8 C7 C12 119.1(2) .
C6 C7 C12 123.0(2) .
C9 C8 C7 121.9(2) .
C8 C9 C10 119.8(2) .
C9 C10 C11 121.1(2) .
C10 C11 C6 118.0(2) .
C10 C11 C15 120.3(2) .
C6 C11 C15 121.71(19) .
C13 C12 C7 110.6(2) .
C13 C12 C14 110.0(2) .
C7 C12 C14 111.7(2) .
C16 C15 C17 110.3(3) .
C16 C15 C11 111.3(2) .
C17 C15 C11 113.5(2) .
C19 C18 C23 120.5(2) .
C19 C18 N3 121.1(2) .
C23 C18 N3 118.37(19) .
C20 C19 C18 118.4(2) .
C20 C19 C24 118.8(2) .
C18 C19 C24 122.7(2) .
C21 C20 C19 121.4(2) .
C20 C21 C22 119.8(2) .
C21 C22 C23 121.3(2) .
C22 C23 C18 118.6(2) .
C22 C23 C27 120.0(2) .
C18 C23 C27 121.4(2) .
C19 C24 C26 110.8(2) .
C19 C24 C25 112.8(2) .
C26 C24 C25 109.6(2) .
C29 C27 C28 111.9(3) .
C29 C27 C23 111.7(2) .
C28 C27 C23 113.2(2) .
C31 N31 C36 118.82(18) .
C31 N31 Mg2 121.06(14) .
C36 N31 Mg2 120.11(13) .
N31 C31 C32 124.0(2) .
N31 C31 C34 120.11(19) .
C32 C31 C34 115.88(19) .
C33 C32 C31 130.04(19) .
N33 C33 C32 124.45(18) .
N33 C33 C35 120.00(19) .
C32 C33 C35 115.52(18) .
C33 N33 C48 118.88(16) .
C33 N33 Mg2 121.04(14) .
C48 N33 Mg2 120.06(13) .
C41 C36 C37 120.76(19) .
C41 C36 N31 120.61(18) .
C37 C36 N31 118.55(19) .
C38 C37 C36 118.2(2) .
C38 C37 C42 120.4(2) .
C36 C37 C42 121.4(2) .
C39 C38 C37 121.5(2) .
C38 C39 C40 119.9(2) .
C39 C40 C41 120.9(2) .
C40 C41 C36 118.7(2) .
C40 C41 C45 120.1(2) .
C36 C41 C45 121.17(19) .
C37 C42 C44 110.9(3) .
C37 C42 C43 112.9(2) .
C44 C42 C43 111.1(3) .
C47 C45 C41 109.66(19) .
C47 C45 C46 110.2(2) .
C41 C45 C46 113.1(2) .
C53 C48 C49 120.3(2) .
C53 C48 N33 119.31(18) .
C49 C48 N33 120.31(18) .
C50 C49 C48 118.3(2) .
C50 C49 C54 119.6(2) .
C48 C49 C54 122.1(2) .
C51 C50 C49 121.5(2) .
C50 C51 C52 119.6(2) .
C51 C52 C53 121.0(2) .
C52 C53 C48 119.2(2) .
C52 C53 C57 118.9(2) .
C48 C53 C57 121.9(2) .
C49 C54 C56 112.1(2) .
C49 C54 C55 111.7(2) .
C56 C54 C55 109.4(2) .
C53 C57 C59 111.5(2) .
C53 C57 C58 111.3(2) .
C59 C57 C58 110.9(2) .
C61 C60 C64 106.4(3) .
C61 C60 Fe1 70.04(16) .
C64 C60 Fe1 69.81(17) .
C60 C61 C62 109.2(3) .
C60 C61 Fe1 71.17(17) .
C62 C61 Fe1 71.91(15) .
C63 C62 C61 108.5(3) .
C63 C62 Fe1 71.15(15) .
C61 C62 Fe1 69.16(15) .
C62 C63 C64 107.0(3) .
C62 C63 Fe1 71.12(15) .
C64 C63 Fe1 68.79(16) .
C60 C64 C63 109.0(3) .
C60 C64 Fe1 71.15(17) .
C63 C64 Fe1 71.73(16) .
O65 C65 Fe1 174.79(18) .
C65 O65 Mg1 129.50(14) .
O66 C66 Fe1 175.7(2) .
C66 O66 Mg2 137.04(16) .
C71 C72 C73 111.1(19) .
C74 C73 C72 123(2) .
C73 C74 C75 125(2) .
C74 C75 C76 110(2) .
C73' C72' C71' 123(2) .
C74' C73' C72' 127(3) .
C73' C74' C75' 108(2) .
C76' C75' C74' 108(2) .
C73" C72" C71" 101.0(18) .
C74" C73" C72" 123(2) .
C73" C74" C75" 118(3) .
C74" C75" C76" 119(3) .
C83 C82 C81 118.4(6) .
C82 C83 C83 121.1(6) 3_655

loop_
_geom_bond_atom_site_label_1
_geom_bond_atom_site_label_2
_geom_bond_distance
_geom_bond_site_symmetry_2
Fe1 C66 1.679(2) .
Fe1 C65 1.692(2) .
Fe1 C64 2.086(3) .
Fe1 C61 2.088(3) .
Fe1 C60 2.103(3) .
Fe1 C62 2.124(2) .
Fe1 C63 2.125(3) .
Mg1 F1 1.8710(13) .
Mg1 O65 2.0160(15) .
Mg1 N1 2.0301(19) .
Mg1 N3 2.0333(17) .
Mg1 Mg2 3.6918(9) .
Mg2 F1 1.8719(13) .
Mg2 O66 1.9885(17) .
Mg2 N31 2.0203(19) .
Mg2 N33 2.0207(17) .
N1 C1 1.333(3) .
N1 C6 1.443(3) .
C1 C2 1.402(3) .
C1 C4 1.508(3) .
C2 C3 1.400(3) .
C3 N3 1.339(3) .
C3 C5 1.512(3) .
N3 C18 1.437(3) .
C6 C7 1.402(3) .
C6 C11 1.403(3) .
C7 C8 1.394(3) .
C7 C12 1.527(3) .
C8 C9 1.362(4) .
C9 C10 1.386(4) .
C10 C11 1.396(3) .
C11 C15 1.516(3) .
C12 C13 1.523(4) .
C12 C14 1.536(4) .
C15 C16 1.495(4) .
C15 C17 1.512(4) .
C18 C19 1.408(3) .
C18 C23 1.412(3) .
C19 C20 1.401(3) .
C19 C24 1.514(3) .
C20 C21 1.375(4) .
C21 C22 1.386(4) .
C22 C23 1.391(3) .
C23 C27 1.520(3) .
C24 C26 1.538(4) .
C24 C25 1.540(3) .
C27 C29 1.511(4) .
C27 C28 1.517(4) .
N31 C31 1.334(3) .
N31 C36 1.441(3) .
C31 C32 1.407(3) .
C31 C34 1.511(3) .
C32 C33 1.406(3) .
C33 N33 1.331(3) .
C33 C35 1.508(3) .
N33 C48 1.439(3) .
C36 C41 1.406(3) .
C36 C37 1.409(3) .
C37 C38 1.394(3) .
C37 C42 1.517(4) .
C38 C39 1.376(4) .
C39 C40 1.386(4) .
C40 C41 1.394(3) .
C41 C45 1.519(3) .
C42 C44 1.526(5) .
C42 C43 1.530(4) .
C45 C47 1.517(3) .
C45 C46 1.535(3) .
C48 C53 1.400(3) .
C48 C49 1.410(3) .
C49 C50 1.397(3) .
C49 C54 1.518(3) .
C50 C51 1.376(4) .
C51 C52 1.383(4) .
C52 C53 1.390(3) .
C53 C57 1.523(3) .
C54 C56 1.519(3) .
C54 C55 1.535(4) .
C57 C59 1.523(4) .
C57 C58 1.534(4) .
C60 C61 1.392(5) .
C60 C64 1.400(6) .
C61 C62 1.404(4) .
C62 C63 1.374(4) .
C63 C64 1.423(5) .
C65 O65 1.206(3) .
C66 O66 1.200(3) .
C71 C72 1.418(17) .
C72 C73 1.476(17) .
C73 C74 1.439(17) .
C74 C75 1.455(17) .
C75 C76 1.505(19) .
C71' C72' 1.520(17) .
C72' C73' 1.447(17) .
C73' C74' 1.428(18) .
C74' C75' 1.498(19) .
C75' C76' 1.497(18) .
C71" C72" 1.514(17) .
C72" C73" 1.486(18) .
C73" C74" 1.438(18) .
C74" C75" 1.470(18) .
C75" C76" 1.502(19) .
C81 C82 1.480(8) .
C82 C83 1.463(8) .
C83 C83 1.517(10) 3_655
